data_7707807
loop_
_publ_author_name
'Zhang, Wenyao'
'Jin, Wenqi'
'Cheng, Meng'
'Zhang, Ruonan'
'Yang, Zhihua'
'Pan, Shilie'

_publ_section_title
;
 From centrosymmetric to noncentrosymmetric: effect of the cation on the
 crystal structures and birefringence values of
 (NH<sub>4</sub>)<sub><i>n</i>-2</sub>AE(PO<sub>2</sub>F<sub>2</sub>)<sub><i>n</i></sub>
 (AE = Mg, Sr and Ba; <i>n</i> = 2, 3 and 4).
;
_journal_issue 29
_journal_name_full 'Dalton transactions (Cambridge, England : 2003)'
_journal_page_first 10206
_journal_page_last 10213
_journal_paper_doi 10.1039/d1dt00698c
_journal_volume 50
_journal_year 2021
_chemical_formula_moiety 'Ba F6 O6 P3, 4(H2 N0.5), F2 O2 P'
_chemical_formula_sum 'Ba F8 H8 N2 O8 P4'
_chemical_formula_weight 577.30
_space_group_crystal_system monoclinic
_space_group_IT_number 13
_space_group_name_Hall '-P 2yac'
_space_group_name_H-M_alt 'P 1 2/n 1'
_atom_sites_solution_hydrogens difmap
_atom_sites_solution_primary iterative
_audit_creation_date 2020-08-13
_audit_creation_method
; 
Olex2 1.2 
(compiled 2018.05.29 svn.r3508 for OlexSys, GUI svn.r5506) 
;
_audit_update_record
;
2021-05-10 deposited with the CCDC.	2021-06-23 downloaded from the CCDC.
;
_cell_angle_alpha 90
_cell_angle_beta 97.607(4)
_cell_angle_gamma 90
_cell_formula_units_Z 4
_cell_length_a 14.285(4)
_cell_length_b 5.4715(17)
_cell_length_c 19.474(6)
_cell_measurement_reflns_used 2691
_cell_measurement_temperature 273(2)
_cell_measurement_theta_max 27.50
_cell_measurement_theta_min 3.30
_cell_volume 1508.7(8)
_computing_cell_refinement 'Bruker SAINT'
_computing_data_collection 'Bruker APEX2'
_computing_data_reduction 'Bruker SAINT'
_computing_molecular_graphics 'Olex2 (Dolomanov et al., 2009)'
_computing_publication_material 'Olex2 (Dolomanov et al., 2009)'
_computing_structure_refinement 'ShelXL (Sheldrick, 2015)'
_computing_structure_solution 'olex2.solve (Bourhis et al., 2015)'
_diffrn_ambient_temperature 273.15
_diffrn_measured_fraction_theta_full 0.996
_diffrn_measured_fraction_theta_max 0.990
_diffrn_measurement_device_type 'Bruker APEX-II CCD'
_diffrn_measurement_method '\f and \w scans'
_diffrn_radiation_type MoK\a
_diffrn_radiation_wavelength 0.71073
_diffrn_reflns_av_R_equivalents 0.0271
_diffrn_reflns_av_unetI/netI 0.0352
_diffrn_reflns_Laue_measured_fraction_full 0.996
_diffrn_reflns_Laue_measured_fraction_max 0.990
_diffrn_reflns_limit_h_max 16
_diffrn_reflns_limit_h_min -18
_diffrn_reflns_limit_k_max 5
_diffrn_reflns_limit_k_min -7
_diffrn_reflns_limit_l_max 25
_diffrn_reflns_limit_l_min -25
_diffrn_reflns_number 8865
_diffrn_reflns_point_group_measured_fraction_full 0.996
_diffrn_reflns_point_group_measured_fraction_max 0.990
_diffrn_reflns_theta_full 25.242
_diffrn_reflns_theta_max 27.529
_diffrn_reflns_theta_min 2.110
_diffrn_standards_number 0
_exptl_absorpt_coefficient_mu 3.183
_exptl_absorpt_correction_T_max 0.7456
_exptl_absorpt_correction_T_min 0.6343
_exptl_absorpt_correction_type none
_exptl_absorpt_process_details
; 
SADABS-2016/2 (Bruker,2016/2) was used for absorption correction. 
wR2(int) was 0.1156 before and 0.0276 after correction. 
The Ratio of minimum to maximum transmission is 0.8507. 
The \l/2 correction factor is Not present. 
;
_exptl_crystal_colour colorless
_exptl_crystal_density_diffrn 2.542
_exptl_crystal_description block
_exptl_crystal_F_000 1096
_exptl_crystal_size_max 0.14
_exptl_crystal_size_mid 0.13
_exptl_crystal_size_min 0.10
_exptl_transmission_factor_max 0.7456
_exptl_transmission_factor_min 0.6343
_refine_diff_density_max 0.840
_refine_diff_density_min -0.490
_refine_diff_density_rms 0.109
_refine_ls_extinction_coef 0.00119(16)
_refine_ls_extinction_expression Fc^*^=kFc[1+0.001xFc^2^\l^3^/sin(2\q)]^-1/4^
_refine_ls_extinction_method 'SHELXL-2014/7 (Sheldrick 2014'
_refine_ls_goodness_of_fit_ref 1.032
_refine_ls_hydrogen_treatment refxyz
_refine_ls_matrix_type full
_refine_ls_number_parameters 234
_refine_ls_number_reflns 3433
_refine_ls_number_restraints 33
_refine_ls_restrained_S_all 1.029
_refine_ls_R_factor_all 0.0408
_refine_ls_R_factor_gt 0.0281
_refine_ls_shift/su_max 0.002
_refine_ls_shift/su_mean 0.000
_refine_ls_structure_factor_coef Fsqd
_refine_ls_weighting_details 'w=1/[\s^2^(Fo^2^)+(0.0353P)^2^] where P=(Fo^2^+2Fc^2^)/3'
_refine_ls_weighting_scheme calc
_refine_ls_wR_factor_gt 0.0690
_refine_ls_wR_factor_ref 0.0744
_reflns_Friedel_coverage 0.000
_reflns_number_gt 2549
_reflns_number_total 3433
_reflns_threshold_expression 'I > 2\s(I)'
_cod_data_source_file d1dt00698c2.cif
_cod_data_source_block 1
_cod_depositor_comments 'Adding full bibliography for 7707807--7707810.cif.'
_cod_database_code 7707807
_shelx_shelxl_version_number 2014/7
_shelx_space_group_comment
; 
The symmetry employed for this shelxl refinement is uniquely defined 
by the following loop, which should always be used as a source of 
symmetry information in preference to the above space-group names. 
They are only intended as comments. 
;
_olex2_refinement_description
; 
1. Fixed Uiso 
 At 1.2 times of: 
  All F(H,H,H,H,H,H,H,H) groups 
2. Restrained distances 
 N1-H1A = N1-H1B = N2_$2-H2A_$2 = N3_$3-H3A_$3 = N2_$2-H2B_$2 
 0.95 with sigma of 0.02 
 H3B-N3 
 0.95 with sigma of 0.02 
 N2-H2C 
 0.95 with sigma of 0.02 
 H2D-N2 
 0.95 with sigma of 0.02 
 H3A_$1-H3A = H3B_$1-H3B 
 1.57 with sigma of 0.02 
 H2D-H2C = H2B-H2A 
 1.57 with sigma of 0.02 
 H2C-H2A = H2D-H2B 
 1.57 with sigma of 0.02 
 H2B-H2C 
 1.57 with sigma of 0.02 
 H3B-H3A 
 1.57 with sigma of 0.02 
 H3A_$1-H3B 
 1.57 with sigma of 0.02 
 N2-H2A = N2-H2B = N2-H2C = N2-H2D 
 0.95 with sigma of 0.02 
 H2A-H2B = H2A-H2C = H2A-H2D = H2B-H2C = H2B-H2D = H2C-H2D 
 1.57 with sigma of 0.04 
 H2A-N2 \\sim H2B-N2 \\sim H2C-N2 \\sim H2D-N2 
 with sigma of 0.02 
3. Rigid body (RIGU) restrains 
 N2, H2A, H2B, H2C, H2D 
 with sigma for 1-2 distances of 0.004 and sigma for 1-3 distances of 0.004 
;
_olex2_submission_special_instructions 'No special instructions were received'

loop_
_space_group_symop_operation_xyz
'x, y, z'
'-x+1/2, y, -z+1/2'
'-x, -y, -z'
'x-1/2, -y, z-1/2'

loop_
_atom_site_label
_atom_site_type_symbol
_atom_site_fract_x
_atom_site_fract_y
_atom_site_fract_z
_atom_site_U_iso_or_equiv
_atom_site_adp_type
_atom_site_occupancy
_atom_site_site_symmetry_order
_atom_site_calc_flag
_atom_site_refinement_flags_posn
_atom_site_refinement_flags_adp
_atom_site_refinement_flags_occupancy
_atom_site_disorder_assembly
_atom_site_disorder_group
Ba1 Ba 0.60965(2) 0.75001(3) 0.53766(2) 0.01949(9) Uani 1 1 d . . . . .
N1 N 0.7500 0.7432(8) 0.7500 0.0328(12) Uani 1 2 d DS T P . .
N2 N 0.8885(2) 0.7779(5) 0.47187(15) 0.0240(7) Uani 1 1 d D U . A 1
N3 N 0.2500 1.2587(10) 0.7500 0.091(3) Uani 1 2 d DS T P . .
P1 P 0.43712(9) 0.7024(2) 0.84775(6) 0.0351(3) Uani 1 1 d . . . . .
P2 P 0.34383(7) 0.71915(16) 0.58617(5) 0.0232(2) Uani 1 1 d . . . . .
P3 P 0.80262(7) 0.24870(16) 0.60087(5) 0.0241(2) Uani 1 1 d . . . . .
P4 P 0.54632(7) 1.22149(16) 0.65355(5) 0.0213(2) Uani 1 1 d . . . . .
O1 O 0.4630(3) 0.7921(6) 0.91782(17) 0.0610(10) Uani 1 1 d . . . . .
O2 O 0.3899(3) 0.4709(7) 0.83762(19) 0.0828(13) Uani 1 1 d . . . . .
O3 O 0.29721(18) 0.4988(5) 0.55556(14) 0.0338(6) Uani 1 1 d . . . . .
O4 O 0.41766(17) 0.8424(5) 0.55320(13) 0.0282(6) Uani 1 1 d . . . . .
O5 O 0.52076(18) 1.3354(5) 0.58464(13) 0.0280(6) Uani 1 1 d . . . . .
O6 O 0.76202(17) 1.0459(5) 0.55720(13) 0.0309(6) Uani 1 1 d . . . . .
O7 O 0.60517(17) 1.0013(4) 0.66041(13) 0.0296(6) Uani 1 1 d . . . . .
O8 O 0.74871(18) 0.4678(5) 0.61380(14) 0.0341(7) Uani 1 1 d . . . . .
F1 F 0.5240(2) 0.6998(6) 0.81050(18) 0.0754(10) Uani 1 1 d . . . . .
F2 F 0.3814(2) 0.8957(6) 0.80449(15) 0.0843(11) Uani 1 1 d . . . . .
F3 F 0.26911(15) 0.9130(4) 0.59919(12) 0.0392(6) Uani 1 1 d . . . . .
F4 F 0.38121(18) 0.6669(4) 0.66242(11) 0.0434(6) Uani 1 1 d . . . . .
F5 F 0.45646(17) 1.1764(4) 0.68687(12) 0.0384(6) Uani 1 1 d . . . . .
F6 F 0.59130(16) 1.4188(4) 0.70360(11) 0.0387(6) Uani 1 1 d . . . . .
F7 F 0.84557(19) 0.1447(5) 0.67118(12) 0.0540(7) Uani 1 1 d . . . . .
F8 F 0.89445(17) 0.3275(5) 0.57365(15) 0.0538(7) Uani 1 1 d . . . . .
H1A H 0.764(3) 0.635(7) 0.7169(18) 0.065 Uiso 1 1 d DR . . . .
H2A H 0.900(2) 0.926(3) 0.4492(16) 0.065 Uiso 1 1 d DR U . . .
H1B H 0.701(3) 0.852(7) 0.732(2) 0.065 Uiso 1 1 d DR . . . .
H3A H 0.2889(18) 1.157(4) 0.7256(15) 0.065 Uiso 1 1 d DR . . . .
H2B H 0.8385(18) 0.801(6) 0.4988(16) 0.065 Uiso 1 1 d DR U . . .
H3B H 0.2108(18) 1.358(4) 0.7175(12) 0.065 Uiso 1 1 d DR . . . .
H2C H 0.877(2) 0.645(4) 0.4419(14) 0.065 Uiso 1 1 d DR U . . .
H2D H 0.9449(16) 0.754(6) 0.5034(16) 0.065 Uiso 1 1 d DR U . . .

loop_
_atom_site_aniso_label
_atom_site_aniso_U_11
_atom_site_aniso_U_22
_atom_site_aniso_U_33
_atom_site_aniso_U_23
_atom_site_aniso_U_13
_atom_site_aniso_U_12
Ba1 0.01882(13) 0.01865(13) 0.02029(13) 0.00088(8) -0.00012(8) -0.00098(8)
N1 0.039(3) 0.027(3) 0.028(3) 0.000 -0.010(2) 0.000
N2 0.0194(16) 0.0280(18) 0.0243(17) 0.0040(13) 0.0012(13) 0.0021(13)
N3 0.074(6) 0.064(5) 0.117(8) 0.000 -0.046(5) 0.000
P1 0.0378(6) 0.0383(6) 0.0291(6) -0.0034(5) 0.0043(5) 0.0043(5)
P2 0.0259(5) 0.0227(5) 0.0215(5) -0.0009(4) 0.0045(4) 0.0013(4)
P3 0.0232(5) 0.0208(5) 0.0269(5) 0.0008(4) -0.0020(4) -0.0015(4)
P4 0.0260(5) 0.0202(5) 0.0176(4) 0.0001(4) 0.0022(4) 0.0004(4)
O1 0.059(2) 0.083(3) 0.0383(19) -0.0215(17) -0.0058(17) 0.0229(18)
O2 0.117(3) 0.062(3) 0.064(3) 0.000(2) -0.008(2) -0.037(2)
O3 0.0337(15) 0.0295(15) 0.0391(16) -0.0077(13) 0.0091(13) -0.0060(12)
O4 0.0235(14) 0.0299(14) 0.0315(15) 0.0057(12) 0.0050(12) 0.0013(11)
O5 0.0306(15) 0.0289(13) 0.0233(14) 0.0058(11) -0.0007(11) -0.0036(11)
O6 0.0300(14) 0.0275(14) 0.0344(15) -0.0055(12) 0.0009(12) -0.0057(11)
O7 0.0360(15) 0.0254(14) 0.0263(14) -0.0009(11) -0.0003(12) 0.0069(11)
O8 0.0344(15) 0.0273(15) 0.0387(17) -0.0037(12) -0.0023(13) 0.0076(12)
F1 0.064(2) 0.099(2) 0.070(2) -0.0178(18) 0.0324(18) -0.0039(17)
F2 0.109(3) 0.088(2) 0.056(2) 0.0208(19) 0.0118(19) 0.043(2)
F3 0.0370(13) 0.0324(13) 0.0508(15) -0.0023(11) 0.0150(11) 0.0094(10)
F4 0.0631(17) 0.0430(14) 0.0237(12) 0.0066(11) 0.0039(12) 0.0038(13)
F5 0.0422(14) 0.0371(12) 0.0403(14) 0.0058(11) 0.0215(12) 0.0019(11)
F6 0.0512(15) 0.0329(13) 0.0292(13) -0.0105(10) -0.0045(11) -0.0035(11)
F7 0.074(2) 0.0452(15) 0.0361(15) 0.0028(12) -0.0186(14) 0.0132(14)
F8 0.0376(15) 0.0506(15) 0.076(2) -0.0160(15) 0.0179(14) -0.0169(12)

loop_
_atom_type_symbol
_atom_type_description
_atom_type_scat_dispersion_real
_atom_type_scat_dispersion_imag
_atom_type_scat_source
Ba Ba -0.3244 2.2819 'International Tables Vol C Tables 4.2.6.8 and 6.1.1.4'
F F 0.0171 0.0103 'International Tables Vol C Tables 4.2.6.8 and 6.1.1.4'
H H 0.0000 0.0000 'International Tables Vol C Tables 4.2.6.8 and 6.1.1.4'
N N 0.0061 0.0033 'International Tables Vol C Tables 4.2.6.8 and 6.1.1.4'
O O 0.0106 0.0060 'International Tables Vol C Tables 4.2.6.8 and 6.1.1.4'
P P 0.1023 0.0942 'International Tables Vol C Tables 4.2.6.8 and 6.1.1.4'

loop_
_geom_angle_atom_site_label_1
_geom_angle_atom_site_label_2
_geom_angle_atom_site_label_3
_geom_angle
_geom_angle_site_symmetry_1
_geom_angle_site_symmetry_3
_geom_angle_publ_flag
Ba1 Ba1 Ba1 79.69(2) 3_676 3_666 ?
P2 Ba1 Ba1 60.72(2) 3_666 3_666 ?
P2 Ba1 Ba1 114.45(2) 3_666 3_676 ?
P4 Ba1 Ba1 61.65(2) . 3_676 ?
P4 Ba1 Ba1 115.99(2) . 3_666 ?
P4 Ba1 P2 175.78(2) . 3_666 ?
O3 Ba1 Ba1 119.18(6) 3_666 3_676 ?
O3 Ba1 Ba1 81.55(5) 3_666 3_666 ?
O3 Ba1 P2 21.15(5) 3_666 3_666 ?
O3 Ba1 P4 161.29(6) 3_666 . ?
O3 Ba1 O4 135.73(7) 3_666 . ?
O3 Ba1 O4 90.92(8) 3_666 3_676 ?
O3 Ba1 O5 95.41(8) 3_666 1_545 ?
O3 Ba1 O5 71.83(8) 3_666 3_676 ?
O3 Ba1 O7 152.31(8) 3_666 . ?
O3 Ba1 O8 72.75(8) 3_666 . ?
O4 Ba1 Ba1 41.30(5) . 3_676 ?
O4 Ba1 Ba1 58.43(6) . 3_666 ?
O4 Ba1 Ba1 104.77(5) 3_676 3_666 ?
O4 Ba1 Ba1 41.34(5) 3_676 3_676 ?
O4 Ba1 P2 117.30(6) . 3_666 ?
O4 Ba1 P2 99.38(6) 3_676 3_666 ?
O4 Ba1 P4 58.86(5) . . ?
O4 Ba1 P4 78.69(6) 3_676 . ?
O4 Ba1 O4 82.64(8) 3_676 . ?
O4 Ba1 O5 65.75(7) 3_676 3_676 ?
O4 Ba1 O5 65.60(8) . 3_676 ?
O5 Ba1 Ba1 40.73(5) 3_676 3_666 ?
O5 Ba1 Ba1 106.64(6) 1_545 3_676 ?
O5 Ba1 Ba1 41.61(5) 1_545 3_666 ?
O5 Ba1 Ba1 56.74(5) 3_676 3_676 ?
O5 Ba1 P2 59.31(6) 3_676 3_666 ?
O5 Ba1 P2 77.09(6) 1_545 3_666 ?
O5 Ba1 P4 102.19(6) 1_545 . ?
O5 Ba1 P4 116.51(6) 3_676 . ?
O5 Ba1 O4 68.00(7) 1_545 . ?
O5 Ba1 O4 143.64(7) 1_545 3_676 ?
O5 Ba1 O5 82.34(7) 1_545 3_676 ?
O6 Ba1 Ba1 101.85(6) . 3_676 ?
O6 Ba1 Ba1 166.92(6) . 3_666 ?
O6 Ba1 P2 107.56(6) . 3_666 ?
O6 Ba1 P4 75.41(6) . . ?
O6 Ba1 O3 86.47(8) . 3_666 ?
O6 Ba1 O4 130.49(8) . . ?
O6 Ba1 O4 70.04(8) . 3_676 ?
O6 Ba1 O5 129.75(8) . 3_676 ?
O6 Ba1 O5 145.97(7) . 1_545 ?
O6 Ba1 O7 71.97(8) . . ?
O6 Ba1 O8 75.67(8) . . ?
O7 Ba1 Ba1 83.02(5) . 3_676 ?
O7 Ba1 Ba1 121.03(6) . 3_666 ?
O7 Ba1 P2 161.73(5) . 3_666 ?
O7 Ba1 P4 21.68(5) . . ?
O7 Ba1 O4 97.53(7) . 3_676 ?
O7 Ba1 O4 71.74(7) . . ?
O7 Ba1 O5 135.53(8) . 3_676 ?
O7 Ba1 O5 93.25(8) . 1_545 ?
O7 Ba1 O8 84.95(7) . . ?
O8 Ba1 Ba1 167.88(6) . 3_676 ?
O8 Ba1 Ba1 105.48(6) . 3_666 ?
O8 Ba1 P2 77.40(6) . 3_666 ?
O8 Ba1 P4 106.43(6) . . ?
O8 Ba1 O4 132.23(8) . . ?
O8 Ba1 O4 142.80(8) . 3_676 ?
O8 Ba1 O5 72.56(8) . 1_545 ?
O8 Ba1 O5 133.85(7) . 3_676 ?
H1A N1 H1B 111(4) . . ?
H2A N2 H2B 109.1(17) . . ?
H2A N2 H2C 113.7(19) . . ?
H2A N2 H2D 104(2) . . ?
H2B N2 H2C 111.5(18) . . ?
H2B N2 H2D 107.2(18) . . ?
H2C N2 H2D 111.0(18) . . ?
H3A N3 H3B 109.2(16) . . ?
O1 P1 F1 109.3(2) . . ?
O1 P1 F2 109.71(19) . . ?
O2 P1 O1 118.9(2) . . ?
O2 P1 F1 109.0(2) . . ?
O2 P1 F2 109.7(2) . . ?
F2 P1 F1 98.3(2) . . ?
O3 P2 Ba1 42.59(11) . 3_666 ?
O3 P2 O4 120.91(16) . . ?
O3 P2 F3 110.12(15) . . ?
O3 P2 F4 108.72(15) . . ?
O4 P2 Ba1 80.20(11) . 3_666 ?
O4 P2 F3 107.90(15) . . ?
O4 P2 F4 109.26(15) . . ?
F3 P2 Ba1 141.33(10) . 3_666 ?
F4 P2 Ba1 115.98(11) . 3_666 ?
F4 P2 F3 97.35(14) . . ?
O6 P3 F7 108.48(15) 1_545 . ?
O6 P3 F8 107.53(15) 1_545 . ?
O8 P3 O6 122.77(16) . 1_545 ?
O8 P3 F7 107.91(16) . . ?
O8 P3 F8 108.73(16) . . ?
F7 P3 F8 98.80(17) . . ?
O5 P4 Ba1 77.71(11) . . ?
O5 P4 F5 109.37(15) . . ?
O5 P4 F6 108.13(14) . . ?
O7 P4 Ba1 44.21(10) . . ?
O7 P4 O5 119.90(16) . . ?
O7 P4 F5 109.35(15) . . ?
O7 P4 F6 109.45(14) . . ?
F5 P4 Ba1 116.19(10) . . ?
F5 P4 F6 98.50(14) . . ?
F6 P4 Ba1 141.06(10) . . ?
P2 O3 Ba1 116.26(14) . 3_666 ?
Ba1 O4 Ba1 97.36(8) 3_676 . ?
P2 O4 Ba1 136.30(14) . . ?
P2 O4 Ba1 125.81(14) . 3_676 ?
Ba1 O5 Ba1 97.66(7) 1_565 3_676 ?
P4 O5 Ba1 124.53(13) . 1_565 ?
P4 O5 Ba1 137.79(14) . 3_676 ?
P3 O6 Ba1 141.59(16) 1_565 . ?
P4 O7 Ba1 114.12(13) . . ?
P3 O8 Ba1 135.80(15) . . ?

loop_
_geom_bond_atom_site_label_1
_geom_bond_atom_site_label_2
_geom_bond_distance
_geom_bond_site_symmetry_2
_geom_bond_publ_flag
Ba1 Ba1 4.2701(9) 3_666 ?
Ba1 Ba1 4.2700(9) 3_676 ?
Ba1 P2 3.6428(12) 3_666 ?
Ba1 P4 3.6204(12) . ?
Ba1 O3 2.749(3) 3_666 ?
Ba1 O4 2.841(3) 3_676 ?
Ba1 O4 2.844(3) . ?
Ba1 O5 2.811(3) 1_545 ?
Ba1 O5 2.861(2) 3_676 ?
Ba1 O6 2.699(2) . ?
Ba1 O7 2.766(3) . ?
Ba1 O8 2.784(2) . ?
N1 H1A 0.917(19) . ?
N1 H1B 0.950(19) . ?
N2 H2A 0.945(10) . ?
N2 H2B 0.949(10) . ?
N2 H2C 0.936(9) . ?
N2 H2D 0.954(10) . ?
N3 H3A 0.955(13) . ?
N3 H3B 0.955(13) . ?
P1 O1 1.451(3) . ?
P1 O2 1.436(4) . ?
P1 F1 1.519(3) . ?
P1 F2 1.512(3) . ?
P2 Ba1 3.6428(12) 3_666 ?
P2 O3 1.465(3) . ?
P2 O4 1.469(3) . ?
P2 F3 1.549(2) . ?
P2 F4 1.537(2) . ?
P3 O6 1.470(3) 1_545 ?
P3 O8 1.465(3) . ?
P3 F7 1.534(2) . ?
P3 F8 1.540(3) . ?
P4 O5 1.481(3) . ?
P4 O7 1.465(2) . ?
P4 F5 1.533(3) . ?
P4 F6 1.537(2) . ?
O3 Ba1 2.749(3) 3_666 ?
O4 Ba1 2.841(3) 3_676 ?
O5 Ba1 2.861(2) 3_676 ?
O5 Ba1 2.811(3) 1_565 ?
O6 P3 1.470(3) 1_565 ?

loop_
_geom_hbond_atom_site_label_D
_geom_hbond_atom_site_label_H
_geom_hbond_atom_site_label_A
_geom_hbond_distance_DH
_geom_hbond_distance_HA
_geom_hbond_distance_DA
_geom_hbond_angle_DHA
_geom_hbond_site_symmetry_A
N2 H2A O1 0.945(10) 1.930(14) 2.841(4) 161(3) 4_675
N1 H1B O7 0.950(19) 1.99(3) 2.892(3) 157(4) .
N3 H3A F2 0.955(13) 2.37(3) 2.840(5) 110(2) .
N3 H3B O2 0.955(13) 1.788(13) 2.711(4) 162(3) 2_566
N2 H2D O1 0.954(10) 1.897(15) 2.813(4) 160(3) 2_656
